data_4348701
loop_
_publ_author_name
'Pelties, Stefan'
'Carter, Emma'
'Folli, Andrea'
'Mahon, Mary F.'
'Murphy, Damien M.'
'Whittlesey, Michael K.'
'Wolf, Robert'

_publ_section_title
;
 Influence of Ring-Expanded N-Heterocyclic Carbenes on the Structures of
 Half-Sandwich Ni(I) Complexes: An X-ray, Electron Paramagnetic Resonance
 (EPR), and Electron Nuclear Double Resonance (ENDOR) Study.
;
_journal_issue 21
_journal_name_full 'Inorganic chemistry'
_journal_page_first 11006
_journal_page_last 11017
_journal_paper_doi 10.1021/acs.inorgchem.6b01540
_journal_volume 55
_journal_year 2016
_chemical_formula_moiety 'C29 H33 Br N2 Ni O2, 0.5(C7 H8)'
_chemical_formula_sum 'C32.5 H37 Br N2 Ni O2'
_chemical_formula_weight 626.26
_space_group_crystal_system monoclinic
_space_group_IT_number 15
_space_group_name_Hall '-I 2ya'
_space_group_name_H-M_alt 'I 1 2/a 1'
_atom_sites_solution_hydrogens geom
_atom_sites_solution_primary iterative
_audit_creation_date 2015-07-30
_audit_creation_method
;
Olex2 1.2
(compiled 2015.01.26 svn.r3150 for OlexSys, GUI svn.r4998)
;
_cell_angle_alpha 90
_cell_angle_beta 104.1525(15)
_cell_angle_gamma 90
_cell_formula_units_Z 8
_cell_length_a 25.7479(4)
_cell_length_b 8.52911(12)
_cell_length_c 27.6462(4)
_cell_measurement_reflns_used 9582
_cell_measurement_temperature 123.01(10)
_cell_measurement_theta_max 73.2840
_cell_measurement_theta_min 5.4130
_cell_volume 5887.02(15)
_computing_cell_refinement
;
CrysAlisPro, Agilent Technologies,
Version 1.171.37.35 (release 13-08-2014 CrysAlis171 .NET)
(compiled Aug 13 2014,18:06:01)
;
_computing_data_collection
;
CrysAlisPro, Agilent Technologies,
Version 1.171.37.35 (release 13-08-2014 CrysAlis171 .NET)
(compiled Aug 13 2014,18:06:01)
;
_computing_data_reduction
;
CrysAlisPro, Agilent Technologies,
Version 1.171.37.35 (release 13-08-2014 CrysAlis171 .NET)
(compiled Aug 13 2014,18:06:01)
;
_computing_molecular_graphics 'Olex2 (Dolomanov et al., 2009)'
_computing_publication_material 'Olex2 (Dolomanov et al., 2009)'
_computing_structure_refinement 'ShelXL (Sheldrick, 2014)'
_computing_structure_solution 'olex2.solve (Bourhis et al., 2015)'
_diffrn_ambient_environment N~2~
_diffrn_ambient_temperature 123.01(10)
_diffrn_detector 'CCD plate'
_diffrn_detector_area_resol_mean 5.1773
_diffrn_detector_type Atlas
_diffrn_measured_fraction_theta_full 0.993
_diffrn_measured_fraction_theta_max 0.962
_diffrn_measurement_device 'four-circle diffractometer'
_diffrn_measurement_device_type 'SuperNova, Single source at offset, Atlas'
_diffrn_measurement_method '\w scans'
_diffrn_radiation_monochromator mirror
_diffrn_radiation_probe x-ray
_diffrn_radiation_type CuK\a
_diffrn_radiation_wavelength 1.54184
_diffrn_reflns_av_R_equivalents 0.0222
_diffrn_reflns_av_unetI/netI 0.0240
_diffrn_reflns_Laue_measured_fraction_full 0.993
_diffrn_reflns_Laue_measured_fraction_max 0.962
_diffrn_reflns_limit_h_max 30
_diffrn_reflns_limit_h_min -31
_diffrn_reflns_limit_k_max 7
_diffrn_reflns_limit_k_min -10
_diffrn_reflns_limit_l_max 34
_diffrn_reflns_limit_l_min -29
_diffrn_reflns_number 13701
_diffrn_reflns_point_group_measured_fraction_full 0.993
_diffrn_reflns_point_group_measured_fraction_max 0.962
_diffrn_reflns_theta_full 67.000
_diffrn_reflns_theta_max 73.677
_diffrn_reflns_theta_min 5.401
_diffrn_source 'sealed X-ray tube'
_diffrn_source_type 'SuperNova (Cu) X-ray Source'
_exptl_absorpt_coefficient_mu 2.780
_exptl_absorpt_correction_T_max 0.863
_exptl_absorpt_correction_T_min 0.537
_exptl_absorpt_correction_type gaussian
_exptl_absorpt_process_details
;
CrysAlisPro, Agilent Technologies,
Version 1.171.37.35 (release 13-08-2014 CrysAlis171 .NET)
(compiled Aug 13 2014,18:06:01)
Numerical absorption correction based on gaussian integration over
a multifaceted crystal model
Empirical absorption correction using spherical harmonics,
 implemented in SCALE3 ABSPACK scaling algorithm.
;
_exptl_crystal_colour brown
_exptl_crystal_density_diffrn 1.413
_exptl_crystal_description plate
_exptl_crystal_F_000 2600
_exptl_crystal_size_max 0.3973
_exptl_crystal_size_mid 0.1538
_exptl_crystal_size_min 0.0698
_refine_diff_density_max 0.802
_refine_diff_density_min -0.539
_refine_diff_density_rms 0.058
_refine_ls_extinction_method none
_refine_ls_goodness_of_fit_ref 1.032
_refine_ls_hydrogen_treatment constr
_refine_ls_matrix_type full
_refine_ls_number_parameters 356
_refine_ls_number_reflns 5730
_refine_ls_number_restraints 54
_refine_ls_restrained_S_all 1.034
_refine_ls_R_factor_all 0.0322
_refine_ls_R_factor_gt 0.0292
_refine_ls_shift/su_max 0.002
_refine_ls_shift/su_mean 0.000
_refine_ls_structure_factor_coef Fsqd
_refine_ls_weighting_details 'w=1/[\s^2^(Fo^2^)+(0.0391P)^2^+7.3213P] where P=(Fo^2^+2Fc^2^)/3'
_refine_ls_weighting_scheme calc
_refine_ls_wR_factor_gt 0.0760
_refine_ls_wR_factor_ref 0.0783
_reflns_Friedel_coverage 0.000
_reflns_number_gt 5254
_reflns_number_total 5730
_reflns_threshold_expression 'I > 2\s(I)'
_cod_data_source_file ic6b01540_si_001.cif
_cod_data_source_block sp348
_cod_original_cell_volume 5887.03(15)
_cod_original_formula_sum 'C32.50 H37 Br N2 Ni O2'
_cod_database_code 4348701
_shelx_space_group_comment
;
The symmetry employed for this shelxl refinement is uniquely defined
by the following loop, which should always be used as a source of
symmetry information in preference to the above space-group names.
They are only intended as comments.
;

loop_
_space_group_symop_operation_xyz
'x, y, z'
'-x+1/2, y, -z'
'x+1/2, y+1/2, z+1/2'
'-x+1, y+1/2, -z+1/2'
'-x, -y, -z'
'x-1/2, -y, z'
'-x+1/2, -y+1/2, -z+1/2'
'x, -y+1/2, z+1/2'

loop_
_atom_site_label
_atom_site_type_symbol
_atom_site_fract_x
_atom_site_fract_y
_atom_site_fract_z
_atom_site_U_iso_or_equiv
_atom_site_adp_type
_atom_site_occupancy
_atom_site_site_symmetry_order
_atom_site_calc_flag
_atom_site_refinement_flags_posn
_atom_site_refinement_flags_adp
_atom_site_refinement_flags_occupancy
_atom_site_disorder_assembly
_atom_site_disorder_group
Br1 Br 0.33481(2) 0.94268(2) 0.33020(2) 0.02781(7) Uani 1 1 d . . . . .
Ni1 Ni 0.33963(2) 0.67318(4) 0.34337(2) 0.01716(8) Uani 1 1 d . . . . .
O1 O 0.53468(5) 0.74478(17) 0.44014(5) 0.0246(3) Uani 1 1 d . . . . .
O2 O 0.50552(5) 0.56073(17) 0.27845(5) 0.0281(3) Uani 1 1 d . . . . .
N1 N 0.44957(6) 0.71006(17) 0.39318(5) 0.0156(3) Uani 1 1 d . . . . .
N2 N 0.43550(6) 0.61356(17) 0.31239(5) 0.0152(3) Uani 1 1 d . . . . .
C1 C 0.41370(7) 0.66115(19) 0.35050(6) 0.0153(3) Uani 1 1 d . . . . .
C2 C 0.50557(7) 0.7218(2) 0.39949(6) 0.0177(3) Uani 1 1 d . . . . .
C3 C 0.52613(7) 0.7147(2) 0.35276(6) 0.0185(3) Uani 1 1 d . . . . .
C4 C 0.49019(7) 0.6204(2) 0.31177(6) 0.0184(3) Uani 1 1 d . . . . .
C5 C 0.58277(7) 0.6482(3) 0.36496(7) 0.0275(4) Uani 1 1 d . . . . .
H5A H 0.6056 0.7122 0.3899 0.041 Uiso 1 1 calc GR . . . .
H5B H 0.5960 0.6473 0.3354 0.041 Uiso 1 1 calc GR . . . .
H5C H 0.5824 0.5431 0.3773 0.041 Uiso 1 1 calc GR . . . .
C6 C 0.52485(8) 0.8848(2) 0.33265(7) 0.0270(4) Uani 1 1 d . . . . .
H6A H 0.4886 0.9225 0.3243 0.040 Uiso 1 1 calc GR . . . .
H6B H 0.5387 0.8861 0.3034 0.040 Uiso 1 1 calc GR . . . .
H6C H 0.5464 0.9510 0.3578 0.040 Uiso 1 1 calc GR . . . .
C7 C 0.43160(7) 0.7353(2) 0.43879(6) 0.0167(3) Uani 1 1 d . . . . .
C8 C 0.42369(7) 0.6031(2) 0.46597(6) 0.0185(3) Uani 1 1 d . . . . .
C9 C 0.40783(7) 0.6266(2) 0.51014(7) 0.0222(4) Uani 1 1 d . . . . .
H9 H 0.4011 0.5401 0.5282 0.027 Uiso 1 1 calc R . . . .
C10 C 0.40192(8) 0.7765(2) 0.52786(7) 0.0248(4) Uani 1 1 d . . . . .
C11 C 0.41328(8) 0.9039(2) 0.50120(7) 0.0254(4) Uani 1 1 d . . . . .
H11 H 0.4105 1.0042 0.5135 0.030 Uiso 1 1 calc R . . . .
C12 C 0.42879(7) 0.8870(2) 0.45652(7) 0.0206(4) Uani 1 1 d . . . . .
C13 C 0.43383(8) 0.4396(2) 0.45018(7) 0.0225(4) Uani 1 1 d . . . . .
H13A H 0.4112 0.4189 0.4177 0.034 Uiso 1 1 calc GR . . . .
H13B H 0.4262 0.3657 0.4737 0.034 Uiso 1 1 calc GR . . . .
H13C H 0.4707 0.4299 0.4490 0.034 Uiso 1 1 calc GR . . . .
C14 C 0.38489(10) 0.7991(3) 0.57611(8) 0.0363(5) Uani 1 1 d . . . . .
H14A H 0.4156 0.7898 0.6038 0.054 Uiso 1 1 calc GR . . . .
H14B H 0.3590 0.7205 0.5787 0.054 Uiso 1 1 calc GR . . . .
H14C H 0.3693 0.9012 0.5764 0.054 Uiso 1 1 calc GR . . . .
C15 C 0.44354(9) 1.0293(2) 0.43090(8) 0.0287(4) Uani 1 1 d . . . . .
H15A H 0.4749 1.0770 0.4517 0.043 Uiso 1 1 calc GR . . . .
H15B H 0.4144 1.1029 0.4249 0.043 Uiso 1 1 calc GR . . . .
H15C H 0.4507 0.9991 0.3997 0.043 Uiso 1 1 calc GR . . . .
C16 C 0.40082(7) 0.5343(2) 0.26980(6) 0.0158(3) Uani 1 1 d . . . . .
C17 C 0.37668(7) 0.6218(2) 0.22764(6) 0.0175(3) Uani 1 1 d . . . . .
C18 C 0.34203(7) 0.5423(2) 0.18891(6) 0.0191(4) Uani 1 1 d . . . . .
H18 H 0.3249 0.5979 0.1605 0.023 Uiso 1 1 calc R . . . .
C19 C 0.33208(7) 0.3826(2) 0.19116(6) 0.0204(4) Uani 1 1 d . . . . .
C20 C 0.35999(7) 0.2988(2) 0.23255(7) 0.0202(4) Uani 1 1 d . . . . .
H20 H 0.3545 0.1913 0.2340 0.024 Uiso 1 1 calc R . . . .
C21 C 0.39600(7) 0.3722(2) 0.27193(6) 0.0185(3) Uani 1 1 d . . . . .
C22 C 0.38843(8) 0.7935(2) 0.22351(7) 0.0233(4) Uani 1 1 d . . . . .
H22A H 0.3794 0.8494 0.2505 0.035 Uiso 1 1 calc GR . . . .
H22B H 0.3675 0.8333 0.1923 0.035 Uiso 1 1 calc GR . . . .
H22C H 0.4258 0.8073 0.2251 0.035 Uiso 1 1 calc GR . . . .
C23 C 0.29208(8) 0.3032(2) 0.14945(7) 0.0277(4) Uani 1 1 d . . . . .
H23A H 0.2566 0.3384 0.1493 0.042 Uiso 1 1 calc GR . . . .
H23B H 0.2942 0.1917 0.1543 0.042 Uiso 1 1 calc GR . . . .
H23C H 0.2999 0.3288 0.1181 0.042 Uiso 1 1 calc GR . . . .
C24 C 0.42977(8) 0.2751(2) 0.31352(7) 0.0235(4) Uani 1 1 d . . . . .
H24A H 0.4637 0.2531 0.3063 0.035 Uiso 1 1 calc GR . . . .
H24B H 0.4117 0.1784 0.3164 0.035 Uiso 1 1 calc GR . . . .
H24C H 0.4354 0.3320 0.3443 0.035 Uiso 1 1 calc GR . . . .
C25 C 0.31455(8) 0.4441(2) 0.34606(7) 0.0237(4) Uani 1 1 d . . . . .
H25 H 0.3404 0.3661 0.3490 0.028 Uiso 1 1 calc R . . . .
C26 C 0.28198(7) 0.5033(2) 0.30043(7) 0.0235(4) Uani 1 1 d . . . . .
H26 H 0.2797 0.4635 0.2687 0.028 Uiso 1 1 calc R . . . .
C27 C 0.25445(7) 0.6313(3) 0.31228(7) 0.0245(4) Uani 1 1 d . . . . .
H27 H 0.2325 0.6980 0.2895 0.029 Uiso 1 1 calc R . . . .
C28 C 0.26560(7) 0.6441(2) 0.36634(7) 0.0250(4) Uani 1 1 d . . . . .
H28 H 0.2515 0.7192 0.3840 0.030 Uiso 1 1 calc R . . . .
C29 C 0.30068(7) 0.5256(2) 0.38690(7) 0.0244(4) Uani 1 1 d . . . . .
H29 H 0.3130 0.5027 0.4207 0.029 Uiso 1 1 calc R . . . .
C30 C 0.2557(8) 0.7185(11) 0.5043(8) 0.085(3) Uani 0.28 1 d D U P A -2
H30A H 0.2557 0.6828 0.4713 0.128 Uiso 0.28 1 calc GR . P A -2
H30B H 0.2256 0.6745 0.5142 0.128 Uiso 0.28 1 calc GR . P A -2
H30C H 0.2883 0.6859 0.5272 0.128 Uiso 0.28 1 calc GR . P A -2
C33 C 0.2184(7) 0.9725(17) 0.5300(8) 0.085(3) Uani 0.28 1 d D U P A -2
H33 H 0.2006 0.9135 0.5492 0.103 Uiso 0.28 1 calc R . P A -2
C34 C 0.2519(8) 0.8992(12) 0.5044(8) 0.085(3) Uani 0.28 1 d DG U P A -2
C35 C 0.2785(7) 0.9875(13) 0.4757(7) 0.085(3) Uani 0.28 1 d DG U P A -2
H35 H 0.3009 0.9385 0.4586 0.103 Uiso 0.28 1 calc R . P A -2
C36 C 0.2717(5) 1.1492(13) 0.4726(6) 0.085(3) Uani 0.28 1 d G U P A -2
H36 H 0.2895 1.2083 0.4534 0.103 Uiso 0.28 1 calc R . P A -2
C31 C 0.2382(5) 1.2225(12) 0.4982(7) 0.085(3) Uani 0.28 1 d G U P A -2
H31 H 0.2336 1.3307 0.4961 0.103 Uiso 0.28 1 calc R . P A -2
C32 C 0.2116(6) 1.1342(17) 0.5269(7) 0.085(3) Uani 0.28 1 d G U P A -2
H32 H 0.1892 1.1833 0.5440 0.103 Uiso 0.28 1 calc R . P A -2
C30A C 0.2610(4) 1.3693(13) 0.5072(5) 0.067(2) Uani 0.22 1 d D . P B -1
H30D H 0.2647 1.3950 0.5416 0.100 Uiso 0.22 1 calc GR . P B -1
H30E H 0.2286 1.4149 0.4874 0.100 Uiso 0.22 1 calc GR . P B -1
H30F H 0.2911 1.4098 0.4964 0.100 Uiso 0.22 1 calc GR . P B -1
C31A C 0.2855(6) 0.9547(16) 0.4645(5) 0.067(2) Uani 0.22 1 d . . P B -1
H31A H 0.3047 0.9065 0.4442 0.080 Uiso 0.22 1 calc R . P B -1
C32A C 0.2547(5) 0.8649(14) 0.4889(5) 0.067(2) Uani 0.22 1 d G . P B -1
H32A H 0.2534 0.7566 0.4850 0.080 Uiso 0.22 1 calc R . P B -1
C36A C 0.2259(5) 0.9370(15) 0.5192(4) 0.067(2) Uani 0.22 1 d G . P B -1
H36A H 0.2054 0.8769 0.5356 0.080 Uiso 0.22 1 calc R . P B -1
C33A C 0.2279(4) 1.0989(15) 0.5251(4) 0.067(2) Uani 0.22 1 d DG . P B -1
H33A H 0.2087 1.1471 0.5454 0.080 Uiso 0.22 1 calc R . P B -1
C35A C 0.2587(4) 1.1887(14) 0.5007(4) 0.067(2) Uani 0.22 1 d DG . P B -1
C34A C 0.2875(5) 1.1167(16) 0.4704(4) 0.067(2) Uani 0.22 1 d DG . P B -1
H34A H 0.3081 1.1768 0.4540 0.080 Uiso 0.22 1 calc R . P B -1

loop_
_atom_site_aniso_label
_atom_site_aniso_U_11
_atom_site_aniso_U_22
_atom_site_aniso_U_33
_atom_site_aniso_U_23
_atom_site_aniso_U_13
_atom_site_aniso_U_12
Br1 0.02474(11) 0.01926(11) 0.03806(13) 0.00261(8) 0.00506(8) 0.00231(8)
Ni1 0.01404(15) 0.01817(16) 0.01960(15) 0.00021(12) 0.00473(11) -0.00044(11)
O1 0.0197(6) 0.0319(7) 0.0194(6) -0.0004(6) -0.0006(5) -0.0020(6)
O2 0.0209(7) 0.0381(8) 0.0274(7) -0.0105(6) 0.0102(5) -0.0015(6)
N1 0.0161(7) 0.0150(7) 0.0155(7) -0.0002(6) 0.0034(5) -0.0003(6)
N2 0.0137(7) 0.0163(7) 0.0154(7) -0.0002(6) 0.0030(5) -0.0009(6)
C1 0.0185(8) 0.0113(7) 0.0158(8) 0.0019(6) 0.0036(6) 0.0002(6)
C2 0.0170(8) 0.0146(8) 0.0208(8) 0.0013(7) 0.0032(7) -0.0006(7)
C3 0.0150(8) 0.0207(9) 0.0191(8) 0.0028(7) 0.0030(6) -0.0021(7)
C4 0.0161(8) 0.0183(8) 0.0209(8) 0.0032(7) 0.0049(7) -0.0001(7)
C5 0.0175(9) 0.0393(12) 0.0253(9) 0.0040(8) 0.0045(7) 0.0016(8)
C6 0.0317(10) 0.0221(10) 0.0267(10) 0.0042(8) 0.0063(8) -0.0060(8)
C7 0.0158(8) 0.0186(8) 0.0150(7) -0.0016(7) 0.0022(6) 0.0000(7)
C8 0.0201(8) 0.0177(8) 0.0160(8) -0.0010(7) 0.0009(6) 0.0000(7)
C9 0.0255(9) 0.0233(9) 0.0169(8) 0.0003(7) 0.0036(7) -0.0009(8)
C10 0.0252(9) 0.0305(10) 0.0179(8) -0.0044(8) 0.0039(7) 0.0010(8)
C11 0.0273(10) 0.0229(9) 0.0241(9) -0.0086(8) 0.0028(7) 0.0016(8)
C12 0.0198(8) 0.0178(9) 0.0226(9) -0.0026(7) 0.0018(7) -0.0001(7)
C13 0.0322(10) 0.0171(9) 0.0174(8) 0.0013(7) 0.0048(7) 0.0022(8)
C14 0.0469(13) 0.0419(13) 0.0220(10) -0.0079(9) 0.0122(9) 0.0015(10)
C15 0.0348(11) 0.0177(9) 0.0324(10) -0.0028(8) 0.0058(8) -0.0030(8)
C16 0.0148(8) 0.0183(8) 0.0148(8) -0.0030(6) 0.0047(6) -0.0020(7)
C17 0.0155(8) 0.0203(9) 0.0181(8) 0.0008(7) 0.0070(6) 0.0005(7)
C18 0.0162(8) 0.0251(9) 0.0165(8) 0.0008(7) 0.0046(6) 0.0023(7)
C19 0.0169(8) 0.0263(9) 0.0191(8) -0.0056(7) 0.0068(7) -0.0030(7)
C20 0.0213(9) 0.0189(9) 0.0224(8) -0.0040(7) 0.0093(7) -0.0038(7)
C21 0.0202(8) 0.0187(9) 0.0186(8) -0.0005(7) 0.0087(7) -0.0003(7)
C22 0.0251(9) 0.0214(9) 0.0223(9) 0.0042(7) 0.0036(7) -0.0022(7)
C23 0.0203(9) 0.0342(11) 0.0272(9) -0.0097(8) 0.0033(7) -0.0046(8)
C24 0.0284(9) 0.0188(9) 0.0229(9) 0.0027(7) 0.0056(7) 0.0014(8)
C25 0.0204(9) 0.0217(9) 0.0301(10) 0.0003(8) 0.0080(8) -0.0050(7)
C26 0.0186(8) 0.0297(10) 0.0225(9) -0.0045(8) 0.0057(7) -0.0082(8)
C27 0.0145(8) 0.0348(11) 0.0239(9) 0.0019(8) 0.0040(7) -0.0032(8)
C28 0.0181(9) 0.0343(11) 0.0250(9) -0.0033(8) 0.0100(7) -0.0027(8)
C29 0.0210(9) 0.0319(10) 0.0209(9) 0.0022(8) 0.0065(7) -0.0076(8)
C30 0.061(4) 0.116(4) 0.071(4) 0.021(4) 0.000(3) -0.011(4)
C33 0.061(4) 0.116(4) 0.071(4) 0.021(4) 0.000(3) -0.011(4)
C34 0.061(4) 0.116(4) 0.071(4) 0.021(4) 0.000(3) -0.011(4)
C35 0.061(4) 0.116(4) 0.071(4) 0.021(4) 0.000(3) -0.011(4)
C36 0.061(4) 0.116(4) 0.071(4) 0.021(4) 0.000(3) -0.011(4)
C31 0.061(4) 0.116(4) 0.071(4) 0.021(4) 0.000(3) -0.011(4)
C32 0.061(4) 0.116(4) 0.071(4) 0.021(4) 0.000(3) -0.011(4)
C30A 0.032(5) 0.115(6) 0.039(3) 0.015(4) -0.020(3) -0.010(4)
C31A 0.032(5) 0.115(6) 0.039(3) 0.015(4) -0.020(3) -0.010(4)
C32A 0.032(5) 0.115(6) 0.039(3) 0.015(4) -0.020(3) -0.010(4)
C36A 0.032(5) 0.115(6) 0.039(3) 0.015(4) -0.020(3) -0.010(4)
C33A 0.032(5) 0.115(6) 0.039(3) 0.015(4) -0.020(3) -0.010(4)
C35A 0.032(5) 0.115(6) 0.039(3) 0.015(4) -0.020(3) -0.010(4)
C34A 0.032(5) 0.115(6) 0.039(3) 0.015(4) -0.020(3) -0.010(4)

loop_
_atom_type_symbol
_atom_type_description
_atom_type_scat_dispersion_real
_atom_type_scat_dispersion_imag
_atom_type_scat_source
C C 0.0181 0.0091 'International Tables Vol C Tables 4.2.6.8 and 6.1.1.4'
H H 0.0000 0.0000 'International Tables Vol C Tables 4.2.6.8 and 6.1.1.4'
Br Br -0.6763 1.2805 'International Tables Vol C Tables 4.2.6.8 and 6.1.1.4'
N N 0.0311 0.0180 'International Tables Vol C Tables 4.2.6.8 and 6.1.1.4'
Ni Ni -3.0029 0.5091 'International Tables Vol C Tables 4.2.6.8 and 6.1.1.4'
O O 0.0492 0.0322 'International Tables Vol C Tables 4.2.6.8 and 6.1.1.4'

loop_
_geom_angle_atom_site_label_1
_geom_angle_atom_site_label_2
_geom_angle_atom_site_label_3
_geom_angle
C1 Ni1 Br1 94.86(5)
C1 Ni1 C25 105.30(8)
C1 Ni1 C26 123.78(7)
C1 Ni1 C27 158.97(8)
C1 Ni1 C28 155.53(7)
C1 Ni1 C29 120.75(7)
C25 Ni1 Br1 159.33(6)
C25 Ni1 C26 38.87(7)
C25 Ni1 C27 64.28(8)
C25 Ni1 C28 64.90(8)
C25 Ni1 C29 39.97(7)
C26 Ni1 Br1 124.23(6)
C27 Ni1 Br1 95.17(6)
C27 Ni1 C26 36.80(8)
C28 Ni1 Br1 98.15(6)
C28 Ni1 C26 63.72(7)
C28 Ni1 C27 39.12(7)
C29 Ni1 Br1 130.65(6)
C29 Ni1 C26 64.64(7)
C29 Ni1 C27 64.10(7)
C29 Ni1 C28 37.34(8)
C1 N1 C2 125.40(14)
C1 N1 C7 119.84(14)
C2 N1 C7 114.32(13)
C1 N2 C4 126.40(14)
C1 N2 C16 118.23(14)
C4 N2 C16 115.10(14)
N1 C1 Ni1 121.86(12)
N2 C1 Ni1 122.23(12)
N2 C1 N1 115.75(15)
O1 C2 N1 120.68(16)
O1 C2 C3 122.38(16)
N1 C2 C3 116.83(14)
C2 C3 C5 109.98(15)
C2 C3 C6 106.69(15)
C4 C3 C2 112.63(14)
C4 C3 C5 110.25(16)
C4 C3 C6 105.91(14)
C5 C3 C6 111.26(15)
O2 C4 N2 120.50(16)
O2 C4 C3 123.09(16)
N2 C4 C3 116.28(15)
C3 C5 H5A 109.5
C3 C5 H5B 109.5
C3 C5 H5C 109.5
H5A C5 H5B 109.5
H5A C5 H5C 109.5
H5B C5 H5C 109.5
C3 C6 H6A 109.5
C3 C6 H6B 109.5
C3 C6 H6C 109.5
H6A C6 H6B 109.5
H6A C6 H6C 109.5
H6B C6 H6C 109.5
C8 C7 N1 117.64(15)
C12 C7 N1 119.69(16)
C12 C7 C8 122.26(16)
C7 C8 C13 122.27(16)
C9 C8 C7 117.89(17)
C9 C8 C13 119.80(16)
C8 C9 H9 119.3
C10 C9 C8 121.42(18)
C10 C9 H9 119.3
C9 C10 C14 120.46(18)
C11 C10 C9 118.59(17)
C11 C10 C14 120.92(19)
C10 C11 H11 118.9
C10 C11 C12 122.29(18)
C12 C11 H11 118.9
C7 C12 C11 117.29(17)
C7 C12 C15 123.03(17)
C11 C12 C15 119.64(17)
C8 C13 H13A 109.5
C8 C13 H13B 109.5
C8 C13 H13C 109.5
H13A C13 H13B 109.5
H13A C13 H13C 109.5
H13B C13 H13C 109.5
C10 C14 H14A 109.5
C10 C14 H14B 109.5
C10 C14 H14C 109.5
H14A C14 H14B 109.5
H14A C14 H14C 109.5
H14B C14 H14C 109.5
C12 C15 H15A 109.5
C12 C15 H15B 109.5
C12 C15 H15C 109.5
H15A C15 H15B 109.5
H15A C15 H15C 109.5
H15B C15 H15C 109.5
C17 C16 N2 119.08(15)
C21 C16 N2 118.05(15)
C21 C16 C17 122.74(16)
C16 C17 C22 121.79(16)
C18 C17 C16 116.94(16)
C18 C17 C22 121.26(16)
C17 C18 H18 118.9
C19 C18 C17 122.26(17)
C19 C18 H18 118.9
C18 C19 C20 118.46(16)
C18 C19 C23 120.36(17)
C20 C19 C23 121.18(17)
C19 C20 H20 119.2
C19 C20 C21 121.52(17)
C21 C20 H20 119.2
C16 C21 C20 117.56(16)
C16 C21 C24 122.50(16)
C20 C21 C24 119.88(16)
C17 C22 H22A 109.5
C17 C22 H22B 109.5
C17 C22 H22C 109.5
H22A C22 H22B 109.5
H22A C22 H22C 109.5
H22B C22 H22C 109.5
C19 C23 H23A 109.5
C19 C23 H23B 109.5
C19 C23 H23C 109.5
H23A C23 H23B 109.5
H23A C23 H23C 109.5
H23B C23 H23C 109.5
C21 C24 H24A 109.5
C21 C24 H24B 109.5
C21 C24 H24C 109.5
H24A C24 H24B 109.5
H24A C24 H24C 109.5
H24B C24 H24C 109.5
Ni1 C25 H25 117.2
C26 C25 Ni1 75.77(11)
C26 C25 H25 125.8
C26 C25 C29 108.47(17)
C29 C25 Ni1 73.25(11)
C29 C25 H25 125.8
Ni1 C26 H26 129.0
C25 C26 Ni1 65.36(10)
C25 C26 H26 126.4
C27 C26 Ni1 70.75(11)
C27 C26 C25 107.14(17)
C27 C26 H26 126.4
Ni1 C27 H27 123.6
C26 C27 Ni1 72.45(11)
C26 C27 H27 125.7
C26 C27 C28 108.58(17)
C28 C27 Ni1 69.89(10)
C28 C27 H27 125.7
Ni1 C28 H28 124.0
C27 C28 Ni1 70.99(10)
C27 C28 H28 125.9
C29 C28 Ni1 70.77(11)
C29 C28 C27 108.20(17)
C29 C28 H28 125.9
Ni1 C29 H29 126.3
C25 C29 Ni1 66.79(10)
C25 C29 H29 126.5
C28 C29 Ni1 71.89(11)
C28 C29 C25 107.01(17)
C28 C29 H29 126.5
H30A C30 H30B 109.5
H30A C30 H30C 109.5
H30B C30 H30C 109.5
C34 C30 H30A 109.5
C34 C30 H30B 109.5
C34 C30 H30C 109.5
C34 C33 H33 120.0
C34 C33 C32 120.0
C32 C33 H33 120.0
C33 C34 C30 119.9(2)
C33 C34 C35 120.0
C35 C34 C30 119.9(2)
C34 C35 H35 120.0
C36 C35 C34 120.0
C36 C35 H35 120.0
C35 C36 H36 120.0
C35 C36 C31 120.0
C31 C36 H36 120.0
C36 C31 H31 120.0
C32 C31 C36 120.0
C32 C31 H31 120.0
C33 C32 H32 120.0
C31 C32 C33 120.0
C31 C32 H32 120.0
H30D C30A H30E 109.5
H30D C30A H30F 109.5
H30E C30A H30F 109.5
C35A C30A H30D 109.5
C35A C30A H30E 109.5
C35A C30A H30F 109.5
C32A C31A H31A 120.0
C32A C31A C34A 120.0
C34A C31A H31A 120.0
C31A C32A H32A 120.0
C36A C32A C31A 120.0
C36A C32A H32A 120.0
C32A C36A H36A 120.0
C32A C36A C33A 120.0
C33A C36A H36A 120.0
C36A C33A H33A 120.0
C35A C33A C36A 120.0
C35A C33A H33A 120.0
C33A C35A C30A 120.1(2)
C33A C35A C34A 120.0
C34A C35A C30A 119.9(2)
C31A C34A H34A 120.0
C35A C34A C31A 120.0
C35A C34A H34A 120.0

loop_
_geom_bond_atom_site_label_1
_geom_bond_atom_site_label_2
_geom_bond_distance
Br1 Ni1 2.3258(4)
Ni1 C1 1.8715(18)
Ni1 C25 2.0651(19)
Ni1 C26 2.2022(19)
Ni1 C27 2.1805(18)
Ni1 C28 2.1657(18)
Ni1 C29 2.1515(18)
O1 C2 1.205(2)
O2 C4 1.200(2)
N1 C1 1.373(2)
N1 C2 1.413(2)
N1 C7 1.461(2)
N2 C1 1.371(2)
N2 C4 1.414(2)
N2 C16 1.458(2)
C2 C3 1.513(2)
C3 C4 1.508(2)
C3 C5 1.524(2)
C3 C6 1.551(3)
C5 H5A 0.9600
C5 H5B 0.9600
C5 H5C 0.9600
C6 H6A 0.9600
C6 H6B 0.9600
C6 H6C 0.9600
C7 C8 1.397(3)
C7 C12 1.392(3)
C8 C9 1.394(2)
C8 C13 1.503(2)
C9 H9 0.9300
C9 C10 1.391(3)
C10 C11 1.383(3)
C10 C14 1.515(3)
C11 H11 0.9300
C11 C12 1.395(3)
C12 C15 1.501(3)
C13 H13A 0.9600
C13 H13B 0.9600
C13 H13C 0.9600
C14 H14A 0.9600
C14 H14B 0.9600
C14 H14C 0.9600
C15 H15A 0.9600
C15 H15B 0.9600
C15 H15C 0.9600
C16 C17 1.396(2)
C16 C21 1.391(2)
C17 C18 1.391(2)
C17 C22 1.505(3)
C18 H18 0.9300
C18 C19 1.390(3)
C19 C20 1.391(3)
C19 C23 1.506(2)
C20 H20 0.9300
C20 C21 1.394(3)
C21 C24 1.508(3)
C22 H22A 0.9600
C22 H22B 0.9600
C22 H22C 0.9600
C23 H23A 0.9600
C23 H23B 0.9600
C23 H23C 0.9600
C24 H24A 0.9600
C24 H24B 0.9600
C24 H24C 0.9600
C25 H25 0.9300
C25 C26 1.426(3)
C25 C29 1.443(3)
C26 H26 0.9300
C26 C27 1.384(3)
C27 H27 0.9300
C27 C28 1.455(3)
C28 H28 0.9300
C28 C29 1.382(3)
C29 H29 0.9300
C30 H30A 0.9600
C30 H30B 0.9600
C30 H30C 0.9600
C30 C34 1.544(7)
C33 H33 0.9300
C33 C34 1.3900
C33 C32 1.3900
C34 C35 1.3900
C35 H35 0.9300
C35 C36 1.3900
C36 H36 0.9300
C36 C31 1.3900
C31 H31 0.9300
C31 C32 1.3900
C32 H32 0.9300
C30A H30D 0.9600
C30A H30E 0.9600
C30A H30F 0.9600
C30A C35A 1.550(7)
C31A H31A 0.9300
C31A C32A 1.3900
C31A C34A 1.3900
C32A H32A 0.9300
C32A C36A 1.3900
C36A H36A 0.9300
C36A C33A 1.3900
C33A H33A 0.9300
C33A C35A 1.3900
C35A C34A 1.3900
C34A H34A 0.9300

loop_
_geom_torsion_atom_site_label_1
_geom_torsion_atom_site_label_2
_geom_torsion_atom_site_label_3
_geom_torsion_atom_site_label_4
_geom_torsion
Br1 Ni1 C1 N1 75.53(13)
Br1 Ni1 C1 N2 -99.79(13)
Ni1 C25 C26 C27 -58.59(14)
Ni1 C25 C29 C28 60.99(14)
Ni1 C26 C27 C28 -60.87(13)
Ni1 C27 C28 C29 -61.32(13)
Ni1 C28 C29 C25 -57.74(13)
O1 C2 C3 C4 155.47(17)
O1 C2 C3 C5 32.1(2)
O1 C2 C3 C6 -88.7(2)
N1 C2 C3 C4 -28.4(2)
N1 C2 C3 C5 -151.83(16)
N1 C2 C3 C6 87.38(18)
N1 C7 C8 C9 178.44(15)
N1 C7 C8 C13 1.0(2)
N1 C7 C12 C11 -177.68(16)
N1 C7 C12 C15 0.0(3)
N2 C16 C17 C18 -177.12(15)
N2 C16 C17 C22 4.3(2)
N2 C16 C21 C20 175.74(15)
N2 C16 C21 C24 -7.1(2)
C1 N1 C2 O1 -169.63(17)
C1 N1 C2 C3 14.2(2)
C1 N1 C7 C8 77.2(2)
C1 N1 C7 C12 -109.91(18)
C1 N2 C4 O2 172.39(17)
C1 N2 C4 C3 -11.6(2)
C1 N2 C16 C17 95.31(19)
C1 N2 C16 C21 -88.66(19)
C2 N1 C1 Ni1 -172.35(13)
C2 N1 C1 N2 3.3(2)
C2 N1 C7 C8 -95.56(18)
C2 N1 C7 C12 77.3(2)
C2 C3 C4 O2 -157.02(17)
C2 C3 C4 N2 27.1(2)
C4 N2 C1 Ni1 170.95(13)
C4 N2 C1 N1 -4.6(2)
C4 N2 C16 C17 -90.23(19)
C4 N2 C16 C21 85.80(19)
C5 C3 C4 O2 -33.8(2)
C5 C3 C4 N2 150.35(15)
C6 C3 C4 O2 86.7(2)
C6 C3 C4 N2 -89.18(18)
C7 N1 C1 Ni1 15.7(2)
C7 N1 C1 N2 -168.69(14)
C7 N1 C2 O1 2.7(2)
C7 N1 C2 C3 -173.48(15)
C7 C8 C9 C10 -2.4(3)
C8 C7 C12 C11 -5.2(3)
C8 C7 C12 C15 172.47(18)
C8 C9 C10 C11 -1.4(3)
C8 C9 C10 C14 -179.71(19)
C9 C10 C11 C12 2.0(3)
C10 C11 C12 C7 1.2(3)
C10 C11 C12 C15 -176.57(18)
C12 C7 C8 C9 5.8(3)
C12 C7 C8 C13 -171.70(17)
C13 C8 C9 C10 175.17(17)
C14 C10 C11 C12 -179.66(19)
C16 N2 C1 Ni1 -15.3(2)
C16 N2 C1 N1 169.13(14)
C16 N2 C4 O2 -1.6(2)
C16 N2 C4 C3 174.46(14)
C16 C17 C18 C19 -1.0(2)
C17 C16 C21 C20 -8.4(2)
C17 C16 C21 C24 168.73(16)
C17 C18 C19 C20 -3.4(3)
C17 C18 C19 C23 176.83(16)
C18 C19 C20 C21 2.0(3)
C19 C20 C21 C16 3.7(3)
C19 C20 C21 C24 -173.53(16)
C21 C16 C17 C18 7.0(2)
C21 C16 C17 C22 -171.53(16)
C22 C17 C18 C19 177.62(16)
C23 C19 C20 C21 -178.24(16)
C25 Ni1 C1 N1 -109.08(14)
C25 Ni1 C1 N2 75.60(15)
C25 C26 C27 Ni1 55.26(13)
C25 C26 C27 C28 -5.6(2)
C26 Ni1 C1 N1 -147.07(13)
C26 Ni1 C1 N2 37.61(17)
C26 C25 C29 Ni1 -68.21(13)
C26 C25 C29 C28 -7.2(2)
C26 C27 C28 Ni1 62.49(13)
C26 C27 C28 C29 1.2(2)
C27 Ni1 C1 N1 -166.24(17)
C27 Ni1 C1 N2 18.4(3)
C27 C28 C29 Ni1 61.45(13)
C27 C28 C29 C25 3.7(2)
C28 Ni1 C1 N1 -46.5(3)
C28 Ni1 C1 N2 138.19(18)
C29 Ni1 C1 N1 -68.70(16)
C29 Ni1 C1 N2 115.98(14)
C29 C25 C26 Ni1 66.53(13)
C29 C25 C26 C27 7.9(2)
C30 C34 C35 C36 174.8(18)
C33 C34 C35 C36 0.0
C34 C33 C32 C31 0.0
C34 C35 C36 C31 0.0
C35 C36 C31 C32 0.0
C36 C31 C32 C33 0.0
C32 C33 C34 C30 -174.8(18)
C32 C33 C34 C35 0.0
C30A C35A C34A C31A 180.0(3)
C31A C32A C36A C33A 0.0
C32A C31A C34A C35A 0.0
C32A C36A C33A C35A 0.0
C36A C33A C35A C30A -180.0(3)
C36A C33A C35A C34A 0.0
C33A C35A C34A C31A 0.0
C34A C31A C32A C36A 0.0
